data_7114141
loop_
_publ_author_name
'Price, David J.'
'Batten, Stuart R.'
'Moubaraki, Boujemaa'
'Murray, Keith S.'

_publ_section_title
;
 Synthesis, structure and magnetism of a new manganese carboxylate
 cluster: [Mn16O16(OMe)6(OAc)16(MeOH)3(H2O)3]&#x00B7;6H2O
;
_journal_issue 7
_journal_name_full 'Chemical Communications'
_journal_page_first 762
_journal_paper_doi 10.1039/b111404b
_journal_year 2002
_chemical_formula_sum 'C41 H96 Mn16 O66'
_chemical_formula_weight 2524.22
_chemical_name_common '[Mn16O16(OMe)6(OAc)16(MeOH)3(H2O)3].6H2O'
_chemical_name_systematic
; 
? 
;
_space_group_IT_number 2
_symmetry_cell_setting triclinic
_symmetry_space_group_name_Hall '-P 1'
_symmetry_space_group_name_H-M 'P -1'
_atom_sites_solution_hydrogens geom
_atom_sites_solution_primary direct
_atom_sites_solution_secondary difmap
_audit_creation_method SHELXL-97
_cell_angle_alpha 108.276(1)
_cell_angle_beta 116.273(1)
_cell_angle_gamma 96.900(1)
_cell_formula_units_Z 1
_cell_length_a 12.8547(2)
_cell_length_b 14.4366(2)
_cell_length_c 14.4590(2)
_cell_measurement_temperature 123(2)
_cell_volume 2176.49(6)
_computing_cell_refinement 'HKL Scalepack (Otwinowski & Minor 1997)'
_computing_data_collection 'Collect (Nonius BV, 1997-2000)'
_computing_data_reduction 'HKL Denzo and Scalepack (Otwinowski & Minor 1'
_computing_molecular_graphics 'Bruker SHELXTL'
_computing_publication_material 'Bruker SHELXTL'
_computing_structure_refinement 'SHELXL-97 (Sheldrick, 1997)'
_computing_structure_solution 'SHELXS-97 (Sheldrick, 1990)'
_diffrn_ambient_temperature 123(2)
_diffrn_detector_area_resol_mean 9
_diffrn_measured_fraction_theta_full 0.996
_diffrn_measured_fraction_theta_max 0.976
_diffrn_measurement_device '95mm CCD camera on \k-goniostat'
_diffrn_measurement_device_type KappaCCD
_diffrn_measurement_method CCD
_diffrn_radiation_monochromator 'horizonally mounted graphite crystal'
_diffrn_radiation_source 'fine-focus sealed tube'
_diffrn_radiation_type MoK\a
_diffrn_radiation_wavelength 0.71073
_diffrn_reflns_av_R_equivalents 0.0609
_diffrn_reflns_av_sigmaI/netI 0.0476
_diffrn_reflns_limit_h_max 17
_diffrn_reflns_limit_h_min -17
_diffrn_reflns_limit_k_max 18
_diffrn_reflns_limit_k_min -18
_diffrn_reflns_limit_l_max 19
_diffrn_reflns_limit_l_min -19
_diffrn_reflns_number 37016
_diffrn_reflns_theta_full 27.50
_diffrn_reflns_theta_max 28.30
_diffrn_reflns_theta_min 2.76
_exptl_absorpt_coefficient_mu 2.343
_exptl_absorpt_correction_type none
_exptl_crystal_colour black
_exptl_crystal_density_diffrn 1.926
_exptl_crystal_density_method 'not measured'
_exptl_crystal_description 'irregular block'
_exptl_crystal_F_000 1270
_exptl_crystal_size_max 0.20
_exptl_crystal_size_mid 0.15
_exptl_crystal_size_min 0.15
_refine_diff_density_max 1.794
_refine_diff_density_min -0.687
_refine_diff_density_rms 0.108
_refine_ls_extinction_method none
_refine_ls_goodness_of_fit_ref 1.051
_refine_ls_hydrogen_treatment mixed
_refine_ls_matrix_type full
_refine_ls_number_parameters 669
_refine_ls_number_reflns 10573
_refine_ls_number_restraints 5
_refine_ls_restrained_S_all 1.052
_refine_ls_R_factor_all 0.0580
_refine_ls_R_factor_gt 0.0424
_refine_ls_shift/su_max 0.001
_refine_ls_shift/su_mean 0.000
_refine_ls_structure_factor_coef Fsqd
_refine_ls_weighting_details 'calc w=1/[\s^2^(Fo^2^)+(0.0453P)^2^+4.3298P] where P=(Fo^2^+2Fc^2^)/3'
_refine_ls_weighting_scheme calc
_refine_ls_wR_factor_gt 0.1032
_refine_ls_wR_factor_ref 0.1101
_reflns_number_gt 8648
_reflns_number_total 10573
_reflns_threshold_expression >2sigma(I)
_cod_data_source_file b111404b.txt
_cod_data_source_block dp24v2
_cod_depositor_comments
;
The following automatic conversions were performed:

'_symmetry_cell_setting' value 'Triclinic' changed to 'triclinic'
according to
/usr/data/users/saulius/automatic-downloads/retrospective/RSC/lib/dictionaries/cif_core.dic
dictionary named 'cif_core.dic' version 2.4.2 from 2011-04-26.

Automatic conversion script
Id: cif_fix_values 2281 2013-09-26 08:29:07Z andrius 
;
_cod_original_cell_volume 2176.49(5)
_cod_original_sg_symbol_H-M P-1
_cod_database_code 7114141

loop_
_symmetry_equiv_pos_as_xyz
'x, y, z'
'-x, -y, -z'

loop_
_atom_site_label
_atom_site_type_symbol
_atom_site_fract_x
_atom_site_fract_y
_atom_site_fract_z
_atom_site_U_iso_or_equiv
_atom_site_adp_type
_atom_site_occupancy
_atom_site_symmetry_multiplicity
_atom_site_calc_flag
_atom_site_refinement_flags
_atom_site_disorder_assembly
_atom_site_disorder_group
Mn1 Mn 0.30147(4) 0.65020(3) 0.55489(4) 0.01642(10) Uani 1 1 d . . .
O1 O 0.44768(18) 0.65264(15) 0.55156(17) 0.0153(4) Uani 1 1 d . . .
Mn2 Mn 0.38352(4) 0.51650(3) 0.44029(4) 0.01441(10) Uani 1 1 d . . .
O2 O 0.24884(19) 0.51664(16) 0.45498(18) 0.0185(4) Uani 1 1 d . . .
Mn3 Mn 0.46632(4) 0.37330(3) 0.31668(4) 0.01472(10) Uani 1 1 d . . .
O3 O 0.52816(19) 0.51097(16) 0.42963(17) 0.0161(4) Uani 1 1 d . . .
Mn4 Mn 0.50518(5) 0.87151(4) 0.79421(4) 0.02173(11) Uani 1 1 d . . .
O4 O 0.32736(19) 0.37285(16) 0.33795(18) 0.0173(4) Uani 1 1 d . . .
Mn5 Mn 0.27860(5) 0.83556(4) 0.53675(4) 0.02159(12) Uani 1 1 d . B .
C5 C 0.2854(3) 0.2956(3) 0.3669(3) 0.0255(7) Uani 1 1 d . . .
H5A H 0.2630 0.2278 0.3079 0.038 Uiso 1 1 calc R . .
H5B H 0.2142 0.3051 0.3732 0.038 Uiso 1 1 calc R . .
H5C H 0.3504 0.3011 0.4394 0.038 Uiso 1 1 calc R . .
Mn6 Mn 0.22569(4) 0.64877(4) 0.29898(4) 0.01914(11) Uani 1 1 d . A .
O6 O 0.38251(19) 0.61545(16) 0.68263(18) 0.0182(4) Uani 1 1 d . . .
Mn7 Mn 0.29977(4) 0.49775(3) 0.17136(4) 0.01810(11) Uani 1 1 d . A .
C7 C 0.3257(3) 0.5262(3) 0.6867(3) 0.0250(7) Uani 1 1 d . . .
H7A H 0.3092 0.4650 0.6220 0.038 Uiso 1 1 calc R . .
H7B H 0.2490 0.5313 0.6836 0.038 Uiso 1 1 calc R . .
H7C H 0.3801 0.5212 0.7572 0.038 Uiso 1 1 calc R . .
Mn8 Mn 0.33212(4) 0.26627(3) 0.08221(4) 0.01809(11) Uani 1 1 d . . .
O8 O 0.3682(2) 0.79390(16) 0.65167(19) 0.0206(5) Uani 1 1 d . . .
O9 O 0.2421(2) 0.69818(16) 0.44225(18) 0.0197(4) Uani 1 1 d . . .
O10 O 0.32073(19) 0.55630(16) 0.31799(18) 0.0187(4) Uani 1 1 d . . .
O11 O 0.39053(19) 0.40387(16) 0.19158(18) 0.0177(4) Uani 1 1 d . . .
O12 O 0.4076(2) 0.23821(16) 0.21111(18) 0.0186(4) Uani 1 1 d . . .
O13 O 0.7318(2) 0.87552(17) 1.03050(19) 0.0252(5) Uani 1 1 d . . .
C14 C 0.7166(3) 0.9590(2) 1.0262(3) 0.0249(7) Uani 1 1 d . . .
C15 C 0.7943(4) 1.0548(3) 1.1325(3) 0.0333(8) Uani 1 1 d . . .
H15A H 0.8382 1.1032 1.1176 0.050 Uiso 1 1 calc R . .
H15B H 0.8529 1.0379 1.1915 0.050 Uiso 1 1 calc R . .
H15C H 0.7425 1.0858 1.1578 0.050 Uiso 1 1 calc R . .
O16 O 0.6426(3) 0.96893(19) 0.9402(2) 0.0373(6) Uani 1 1 d . . .
O17 O 0.4341(3) 0.9949(2) 0.8086(2) 0.0428(7) Uani 1 1 d . . .
C18 C 0.3649(3) 1.0237(3) 0.7383(3) 0.0297(8) Uani 1 1 d . . .
C19 C 0.3474(5) 1.1270(3) 0.7781(4) 0.0481(11) Uani 1 1 d . . .
H19A H 0.3368 1.1377 0.8434 0.072 Uiso 1 1 calc R . .
H19B H 0.2750 1.1303 0.7168 0.072 Uiso 1 1 calc R . .
H19C H 0.4191 1.1804 0.8001 0.072 Uiso 1 1 calc R . .
O20 O 0.3076(3) 0.97365(19) 0.6325(2) 0.0383(7) Uani 1 1 d . . .
O21 O 0.1750(2) 0.86772(18) 0.4111(2) 0.0287(5) Uani 1 1 d . . .
C22 C 0.1144(3) 0.8173(3) 0.3052(3) 0.0262(7) Uani 1 1 d . . .
C23 C 0.0292(4) 0.8637(3) 0.2366(4) 0.0425(10) Uani 1 1 d . . .
H23A H -0.0149 0.8165 0.1564 0.064 Uiso 1 1 calc R . .
H23B H 0.0760 0.9286 0.2469 0.064 Uiso 1 1 calc R . .
H23C H -0.0291 0.8762 0.2618 0.064 Uiso 1 1 calc R . .
O24 O 0.1201(2) 0.73248(19) 0.2520(2) 0.0313(6) Uani 1 1 d . . .
O25 O 0.2050(2) 0.59178(17) 0.15150(19) 0.0237(5) Uani 1 1 d . . .
O27 O 0.2672(2) 0.46395(18) 0.0183(2) 0.0274(5) Uani 1 1 d . . .
C28 C 0.2422(3) 0.3800(3) -0.0617(3) 0.0248(7) Uani 1 1 d . A .
C29 C 0.1909(4) 0.3795(3) -0.1775(3) 0.0376(9) Uani 1 1 d . . .
H29A H 0.1864 0.3147 -0.2303 0.056 Uiso 1 1 calc R A .
H29B H 0.2438 0.4366 -0.1746 0.056 Uiso 1 1 calc R . .
H29C H 0.1092 0.3869 -0.2033 0.056 Uiso 1 1 calc R . .
O30 O 0.2558(2) 0.29911(17) -0.05075(19) 0.0242(5) Uani 1 1 d . . .
O31 O 0.5084(2) 0.71734(18) 0.9381(2) 0.0247(5) Uani 1 1 d . . .
C32 C 0.4269(3) 0.7608(3) 0.9134(3) 0.0278(7) Uani 1 1 d . . .
C33 C 0.3281(5) 0.7373(5) 0.9384(5) 0.0620(15) Uani 1 1 d . . .
H33A H 0.3322 0.7996 0.9943 0.093 Uiso 1 1 calc R . .
H33B H 0.3387 0.6849 0.9686 0.093 Uiso 1 1 calc R . .
H33C H 0.2487 0.7120 0.8686 0.093 Uiso 1 1 calc R . .
O34 O 0.4225(3) 0.8256(2) 0.8706(2) 0.0338(6) Uani 1 1 d . . .
O35 O 0.1173(2) 0.7798(2) 0.5502(2) 0.0328(6) Uani 1 1 d . . .
C36 C 0.0954(3) 0.6999(3) 0.5630(3) 0.0313(8) Uani 1 1 d . . .
C37 C -0.0113(4) 0.6711(4) 0.5788(5) 0.0569(13) Uani 1 1 d . . .
H37A H 0.0171 0.6957 0.6598 0.085 Uiso 1 1 calc R . .
H37B H -0.0471 0.5965 0.5426 0.085 Uiso 1 1 calc R . .
H37C H -0.0729 0.7025 0.5441 0.085 Uiso 1 1 calc R . .
O38 O 0.1567(2) 0.63570(18) 0.5652(2) 0.0247(5) Uani 1 1 d . . .
O39 O 0.5979(3) 0.9387(2) 0.7295(3) 0.0452(7) Uani 1 1 d . . .
O41 O 0.4389(2) 0.8853(2) 0.5242(2) 0.0359(6) Uani 1 1 d . . .
O44 O 0.3870(3) 0.7698(2) 0.3475(2) 0.0411(7) Uani 1 1 d . . .
O45 O 0.0639(2) 0.5189(2) 0.2445(3) 0.0383(7) Uani 1 1 d D . .
H45 H 0.067(4) 0.465(3) 0.197(3) 0.048(13) Uiso 1 1 d D . .
O47 O 0.4638(3) 0.6231(2) 0.2287(3) 0.0357(6) Uani 1 1 d D . .
H47A H 0.498(6) 0.624(5) 0.182(6) 0.09(2) Uiso 1 1 d D . .
O48 O 0.1272(2) 0.38458(17) 0.1130(2) 0.0242(5) Uani 1 1 d . . .
C49 C 0.1013(3) 0.2920(3) 0.0964(3) 0.0233(7) Uani 1 1 d . A .
C50 C -0.0073(4) 0.2480(3) 0.1022(4) 0.0416(10) Uani 1 1 d . . .
H49A H -0.0771 0.2089 0.0253 0.062 Uiso 1 1 calc R A .
H49B H -0.0275 0.3037 0.1436 0.062 Uiso 1 1 calc R . .
H49C H 0.0123 0.2026 0.1414 0.062 Uiso 1 1 calc R . .
O51 O 0.1588(2) 0.23204(17) 0.0747(2) 0.0247(5) Uani 1 1 d . . .
O52 O 0.5174(4) 0.6015(3) 0.0616(4) 0.0613(10) Uani 1 1 d D . .
H52A H 0.479(6) 0.538(3) 0.008(5) 0.11(3) Uiso 1 1 d D . .
H52B H 0.503(5) 0.637(4) 0.018(4) 0.067(17) Uiso 1 1 d D . .
C260 C 0.1871(8) 0.6447(6) 0.0810(6) 0.029(2) Uani 0.496(12) 1 d P A 1
H26A H 0.1754 0.5990 0.0084 0.044 Uiso 0.496(12) 1 calc PR A 1
H26B H 0.2586 0.7044 0.1177 0.044 Uiso 0.496(12) 1 calc PR A 1
H26C H 0.1148 0.6673 0.0678 0.044 Uiso 0.496(12) 1 calc PR A 1
C261 C 0.1040(8) 0.5782(7) 0.0480(6) 0.039(3) Uani 0.504(12) 1 d P A 2
H26D H 0.0602 0.6268 0.0628 0.059 Uiso 0.504(12) 1 calc PR A 2
H26E H 0.0493 0.5081 0.0105 0.059 Uiso 0.504(12) 1 calc PR A 2
H26F H 0.1324 0.5904 -0.0011 0.059 Uiso 0.504(12) 1 calc PR A 2
C400 C 0.6618(9) 1.0534(7) 0.7750(8) 0.076(3) Uani 0.684(6) 1 d P B 1
H40A H 0.7183 1.0623 0.7478 0.114 Uiso 0.684(6) 1 calc PR B 1
H40B H 0.7071 1.0831 0.8579 0.114 Uiso 0.684(6) 1 calc PR B 1
H40C H 0.6009 1.0881 0.7482 0.114 Uiso 0.684(6) 1 calc PR B 1
C401 C 0.357(2) 0.8241(15) 0.259(2) 0.079(6) Uani 0.316(6) 1 d P A 2
H40D H 0.2821 0.8429 0.2446 0.118 Uiso 0.316(6) 1 calc PR B 2
H40E H 0.3456 0.7762 0.1875 0.118 Uiso 0.316(6) 1 calc PR B 2
H40F H 0.4246 0.8857 0.2914 0.118 Uiso 0.316(6) 1 calc PR B 2
C420 C 0.4663(4) 0.8385(3) 0.4459(4) 0.0186(10) Uani 0.684(6) 1 d P A 1
C421 C 0.5541(12) 0.9160(9) 0.6226(13) 0.041(4) Uani 0.316(6) 1 d P B 2
C430 C 0.5969(5) 0.8761(4) 0.4765(5) 0.0308(13) Uani 0.684(6) 1 d P A 1
H43A H 0.6515 0.8863 0.5547 0.046 Uiso 0.684(6) 1 calc PR B 1
H43B H 0.6109 0.9411 0.4694 0.046 Uiso 0.684(6) 1 calc PR B 1
H43C H 0.6131 0.8253 0.4254 0.046 Uiso 0.684(6) 1 calc PR B 1
C431 C 0.6468(15) 0.9335(14) 0.5838(17) 0.063(5) Uani 0.316(6) 1 d P B 2
H43D H 0.6846 1.0072 0.6123 0.094 Uiso 0.316(6) 1 calc PR B 2
H43E H 0.6045 0.9028 0.5009 0.094 Uiso 0.316(6) 1 calc PR B 2
H43F H 0.7099 0.9016 0.6137 0.094 Uiso 0.316(6) 1 calc PR B 2
C460 C -0.002(2) 0.4921(15) 0.2754(18) 0.060(5) Uani 0.25 1 d P A .
H46A H 0.0320 0.4522 0.3187 0.090 Uiso 0.25 1 calc PR . .
H46B H -0.0827 0.4497 0.2094 0.090 Uiso 0.25 1 calc PR . .
H46C H -0.0106 0.5524 0.3234 0.090 Uiso 0.25 1 calc PR . .
C461 C 0.5672(16) 0.6784(15) 0.3160(17) 0.050(5) Uani 0.25 1 d P A .
H46D H 0.5813 0.6560 0.3768 0.075 Uiso 0.25 1 calc PR . .
H46E H 0.5686 0.7502 0.3411 0.075 Uiso 0.25 1 calc PR . .
H46F H 0.6313 0.6715 0.2974 0.075 Uiso 0.25 1 calc PR . .
O530 O 0.1762(10) 0.0659(7) 0.1469(9) 0.044(4) Uani 0.325(13) 1 d P C 1
O531 O 0.0569(8) 0.0289(5) 0.0055(9) 0.039(3) Uani 0.355(13) 1 d P . 2
O532 O 0.0814(14) 0.0201(9) 0.0903(13) 0.078(6) Uani 0.376(18) 1 d P D 3
O540 O -0.0755(10) 0.9044(9) 0.5198(11) 0.152(5) Uiso 0.702(12) 1 d P E 1
O541 O -0.0921(8) 0.8415(9) 0.4381(8) 0.048(4) Uani 0.298(12) 1 d P E 2
H47B H 0.450(6) 0.678(3) 0.262(5) 0.09(2) Uiso 1 1 d D . .

loop_
_atom_site_aniso_label
_atom_site_aniso_U_11
_atom_site_aniso_U_22
_atom_site_aniso_U_33
_atom_site_aniso_U_23
_atom_site_aniso_U_13
_atom_site_aniso_U_12
Mn1 0.0153(2) 0.0181(2) 0.0192(2) 0.00734(18) 0.01084(19) 0.00856(17)
O1 0.0156(10) 0.0158(10) 0.0172(10) 0.0073(8) 0.0095(9) 0.0070(8)
Mn2 0.0146(2) 0.0159(2) 0.0155(2) 0.00670(17) 0.00904(18) 0.00756(17)
O2 0.0167(10) 0.0188(11) 0.0206(11) 0.0061(8) 0.0111(9) 0.0067(8)
Mn3 0.0154(2) 0.0160(2) 0.0157(2) 0.00618(17) 0.00978(19) 0.00705(17)
O3 0.0158(10) 0.0184(10) 0.0160(10) 0.0074(8) 0.0088(9) 0.0077(8)
Mn4 0.0226(3) 0.0185(2) 0.0204(2) 0.00575(19) 0.0088(2) 0.00931(19)
O4 0.0157(10) 0.0187(11) 0.0202(11) 0.0080(8) 0.0111(9) 0.0064(8)
Mn5 0.0219(2) 0.0191(2) 0.0224(3) 0.00748(19) 0.0095(2) 0.01228(19)
C5 0.0249(17) 0.0236(17) 0.0344(19) 0.0135(14) 0.0193(15) 0.0065(13)
Mn6 0.0208(2) 0.0197(2) 0.0183(2) 0.00838(18) 0.0093(2) 0.01160(19)
O6 0.0187(11) 0.0212(11) 0.0213(11) 0.0096(9) 0.0142(9) 0.0091(9)
Mn7 0.0222(2) 0.0188(2) 0.0161(2) 0.00815(18) 0.0105(2) 0.00974(19)
C7 0.0253(17) 0.0275(18) 0.0288(18) 0.0147(14) 0.0175(15) 0.0058(14)
Mn8 0.0208(2) 0.0173(2) 0.0159(2) 0.00532(17) 0.00968(19) 0.00732(18)
O8 0.0206(11) 0.0183(11) 0.0211(11) 0.0073(9) 0.0090(9) 0.0091(9)
O9 0.0198(11) 0.0214(11) 0.0200(11) 0.0088(9) 0.0101(9) 0.0121(9)
O10 0.0213(11) 0.0213(11) 0.0167(10) 0.0088(9) 0.0104(9) 0.0115(9)
O11 0.0204(11) 0.0184(11) 0.0163(10) 0.0074(8) 0.0102(9) 0.0078(8)
O12 0.0220(11) 0.0166(10) 0.0165(10) 0.0054(8) 0.0101(9) 0.0059(9)
O13 0.0303(13) 0.0184(11) 0.0210(12) 0.0038(9) 0.0109(10) 0.0090(10)
C14 0.0227(16) 0.0208(16) 0.0280(18) 0.0053(13) 0.0135(15) 0.0076(13)
C15 0.035(2) 0.0231(18) 0.031(2) 0.0042(14) 0.0140(17) 0.0088(15)
O16 0.0408(15) 0.0219(13) 0.0295(14) 0.0063(10) 0.0044(12) 0.0127(11)
O17 0.0480(17) 0.0351(15) 0.0304(15) 0.0059(12) 0.0118(13) 0.0187(13)
C18 0.035(2) 0.0275(18) 0.0264(18) 0.0083(14) 0.0170(16) 0.0130(15)
C19 0.072(3) 0.035(2) 0.034(2) 0.0074(18) 0.027(2) 0.026(2)
O20 0.0548(18) 0.0243(13) 0.0260(13) 0.0066(10) 0.0130(13) 0.0214(12)
O21 0.0312(13) 0.0256(12) 0.0246(12) 0.0100(10) 0.0087(11) 0.0168(10)
C22 0.0232(17) 0.0259(17) 0.0298(18) 0.0122(14) 0.0116(15) 0.0139(14)
C23 0.047(2) 0.035(2) 0.033(2) 0.0122(17) 0.0090(19) 0.0268(19)
O24 0.0344(14) 0.0311(13) 0.0241(13) 0.0108(10) 0.0091(11) 0.0219(11)
O25 0.0299(12) 0.0239(12) 0.0180(11) 0.0105(9) 0.0100(10) 0.0139(10)
O27 0.0413(14) 0.0248(12) 0.0198(12) 0.0114(10) 0.0161(11) 0.0135(11)
C28 0.0288(18) 0.0262(17) 0.0218(16) 0.0101(13) 0.0144(14) 0.0093(14)
C29 0.055(3) 0.035(2) 0.0217(18) 0.0131(15) 0.0169(18) 0.0159(18)
O30 0.0308(13) 0.0238(12) 0.0175(11) 0.0083(9) 0.0114(10) 0.0112(10)
O31 0.0266(12) 0.0280(12) 0.0269(12) 0.0111(10) 0.0182(11) 0.0135(10)
C32 0.0300(18) 0.0336(19) 0.0220(17) 0.0077(14) 0.0166(15) 0.0132(15)
C33 0.050(3) 0.101(4) 0.088(4) 0.065(4) 0.054(3) 0.046(3)
O34 0.0460(16) 0.0396(15) 0.0349(14) 0.0187(12) 0.0295(13) 0.0292(13)
O35 0.0260(13) 0.0381(15) 0.0427(16) 0.0165(12) 0.0215(12) 0.0206(11)
C36 0.0201(17) 0.040(2) 0.034(2) 0.0094(16) 0.0167(15) 0.0129(15)
C37 0.042(3) 0.066(3) 0.090(4) 0.035(3) 0.051(3) 0.028(2)
O38 0.0181(11) 0.0299(13) 0.0301(13) 0.0110(10) 0.0158(10) 0.0094(9)
O39 0.0323(15) 0.0532(19) 0.0487(19) 0.0297(15) 0.0138(14) 0.0128(13)
O41 0.0286(14) 0.0325(14) 0.0528(17) 0.0255(13) 0.0202(13) 0.0103(11)
O44 0.0497(17) 0.0321(15) 0.0364(15) 0.0055(12) 0.0277(14) -0.0041(12)
O45 0.0300(14) 0.0268(14) 0.0535(18) 0.0046(12) 0.0264(14) 0.0065(11)
O47 0.0387(16) 0.0301(15) 0.0418(16) 0.0117(12) 0.0265(14) 0.0061(12)
O48 0.0210(11) 0.0217(12) 0.0279(12) 0.0101(9) 0.0107(10) 0.0082(9)
C49 0.0193(16) 0.0247(17) 0.0239(16) 0.0083(13) 0.0105(14) 0.0071(13)
C50 0.037(2) 0.035(2) 0.070(3) 0.025(2) 0.038(2) 0.0144(17)
O51 0.0223(12) 0.0212(12) 0.0293(13) 0.0077(10) 0.0138(10) 0.0067(9)
O52 0.095(3) 0.055(2) 0.078(3) 0.040(2) 0.068(3) 0.030(2)
C260 0.044(5) 0.031(4) 0.025(4) 0.018(3) 0.022(4) 0.018(4)
C261 0.040(5) 0.047(6) 0.022(4) 0.015(3) 0.006(4) 0.026(5)
C400 0.076(6) 0.067(6) 0.068(6) 0.026(4) 0.031(5) -0.002(4)
C401 0.094(15) 0.066(12) 0.108(17) 0.054(12) 0.064(14) 0.031(11)
C420 0.025(2) 0.014(2) 0.023(2) 0.0097(18) 0.015(2) 0.0081(18)
C421 0.032(7) 0.025(6) 0.069(10) 0.030(6) 0.019(7) 0.015(5)
C430 0.031(3) 0.023(3) 0.036(3) 0.007(2) 0.021(3) 0.003(2)
C431 0.048(9) 0.068(11) 0.086(14) 0.049(10) 0.034(9) 0.019(8)
C460 0.070(14) 0.040(11) 0.047(11) 0.004(8) 0.025(11) -0.002(9)
C461 0.033(9) 0.054(11) 0.053(11) 0.034(9) 0.010(8) 0.004(8)
O530 0.035(7) 0.033(6) 0.051(7) 0.015(5) 0.016(6) 0.005(5)
O531 0.041(5) 0.020(4) 0.052(7) 0.004(3) 0.028(5) 0.001(3)
O532 0.090(13) 0.054(7) 0.082(11) 0.015(7) 0.043(9) 0.036(8)
O541 0.028(5) 0.068(8) 0.028(6) 0.009(5) 0.001(4) 0.033(5)

loop_
_atom_type_symbol
_atom_type_description
_atom_type_scat_dispersion_real
_atom_type_scat_dispersion_imag
_atom_type_scat_source
C C 0.0033 0.0016 'International Tables Vol C Tables 4.2.6.8 and 6.1.1.4'
H H 0.0000 0.0000 'International Tables Vol C Tables 4.2.6.8 and 6.1.1.4'
O O 0.0106 0.0060 'International Tables Vol C Tables 4.2.6.8 and 6.1.1.4'
Mn Mn 0.3368 0.7283 'International Tables Vol C Tables 4.2.6.8 and 6.1.1.4'

loop_
_geom_angle_atom_site_label_1
_geom_angle_atom_site_label_2
_geom_angle_atom_site_label_3
_geom_angle
_geom_angle_site_symmetry_1
_geom_angle_site_symmetry_3
O2 Mn1 O9 93.95(10) . .
O2 Mn1 O1 84.33(9) . .
O9 Mn1 O1 91.90(9) . .
O2 Mn1 O8 172.99(10) . .
O9 Mn1 O8 82.44(10) . .
O1 Mn1 O8 89.77(9) . .
O2 Mn1 O38 92.46(10) . .
O9 Mn1 O38 94.21(10) . .
O1 Mn1 O38 173.28(10) . .
O8 Mn1 O38 93.79(10) . .
O2 Mn1 O6 91.56(9) . .
O9 Mn1 O6 172.43(10) . .
O1 Mn1 O6 83.47(9) . .
O8 Mn1 O6 91.52(9) . .
O38 Mn1 O6 90.73(10) . .
O2 Mn1 Mn2 41.22(7) . .
O9 Mn1 Mn2 91.48(7) . .
O1 Mn1 Mn2 43.23(6) . .
O8 Mn1 Mn2 132.55(7) . .
O38 Mn1 Mn2 133.65(7) . .
O6 Mn1 Mn2 89.24(6) . .
O2 Mn1 Mn5 135.32(7) . .
O9 Mn1 Mn5 41.60(7) . .
O1 Mn1 Mn5 98.56(6) . .
O8 Mn1 Mn5 41.94(7) . .
O38 Mn1 Mn5 87.87(7) . .
O6 Mn1 Mn5 133.12(7) . .
Mn2 Mn1 Mn5 123.81(2) . .
O2 Mn1 Mn3 89.46(7) . 2_666
O9 Mn1 Mn3 132.79(7) . 2_666
O1 Mn1 Mn3 41.58(6) . 2_666
O8 Mn1 Mn3 88.63(7) . 2_666
O38 Mn1 Mn3 132.72(8) . 2_666
O6 Mn1 Mn3 41.99(6) . 2_666
Mn2 Mn1 Mn3 61.829(15) . 2_666
Mn5 Mn1 Mn3 121.85(2) . 2_666
Mn2 O1 Mn1 93.42(9) . .
Mn2 O1 Mn3 98.70(9) . 2_666
Mn1 O1 Mn3 97.34(9) . 2_666
O2 Mn2 O1 84.22(9) . .
O2 Mn2 O10 92.86(9) . .
O1 Mn2 O10 93.63(9) . .
O2 Mn2 O3 94.73(9) . 2_666
O1 Mn2 O3 82.08(9) . 2_666
O10 Mn2 O3 170.85(9) . 2_666
O2 Mn2 O3 176.51(9) . .
O1 Mn2 O3 96.80(9) . .
O10 Mn2 O3 90.40(9) . .
O3 Mn2 O3 82.13(9) 2_666 .
O2 Mn2 O4 96.87(9) . .
O1 Mn2 O4 174.33(9) . .
O10 Mn2 O4 91.87(9) . .
O3 Mn2 O4 92.28(9) 2_666 .
O3 Mn2 O4 81.79(9) . .
O2 Mn2 Mn1 40.99(7) . .
O1 Mn2 Mn1 43.35(6) . .
O10 Mn2 Mn1 91.88(6) . .
O3 Mn2 Mn1 90.51(6) 2_666 .
O3 Mn2 Mn1 140.15(6) . .
O4 Mn2 Mn1 137.83(6) . .
O2 Mn2 Mn3 88.48(7) . 2_666
O1 Mn2 Mn3 40.96(6) . 2_666
O10 Mn2 Mn3 134.21(7) . 2_666
O3 Mn2 Mn3 41.14(6) 2_666 2_666
O3 Mn2 Mn3 90.12(6) . 2_666
O4 Mn2 Mn3 133.41(7) . 2_666
Mn1 Mn2 Mn3 60.872(16) . 2_666
O2 Mn2 Mn2 136.11(7) . 2_666
O1 Mn2 Mn2 89.33(6) . 2_666
O10 Mn2 Mn2 130.92(7) . 2_666
O3 Mn2 Mn2 41.40(6) 2_666 2_666
O3 Mn2 Mn2 40.73(6) . 2_666
O4 Mn2 Mn2 86.04(6) . 2_666
Mn1 Mn2 Mn2 121.22(2) . 2_666
Mn3 Mn2 Mn2 60.353(17) 2_666 2_666
O2 Mn2 Mn3 138.19(7) . .
O1 Mn2 Mn3 137.49(6) . .
O10 Mn2 Mn3 87.82(6) . .
O3 Mn2 Mn3 89.91(6) 2_666 .
O3 Mn2 Mn3 40.70(6) . .
O4 Mn2 Mn3 41.37(6) . .
Mn1 Mn2 Mn3 179.12(2) . .
Mn3 Mn2 Mn3 119.878(17) 2_666 .
Mn2 Mn2 Mn3 59.525(17) 2_666 .
Mn1 O2 Mn2 97.79(10) . .
O11 Mn3 O12 85.19(9) . .
O11 Mn3 O1 176.90(9) . 2_666
O12 Mn3 O1 96.73(9) . 2_666
O11 Mn3 O3 96.73(9) . .
O12 Mn3 O3 178.02(9) . .
O1 Mn3 O3 81.37(9) 2_666 .
O11 Mn3 O6 94.36(9) . 2_666
O12 Mn3 O6 88.84(9) . 2_666
O1 Mn3 O6 83.26(9) 2_666 2_666
O3 Mn3 O6 91.44(9) . 2_666
O11 Mn3 O4 91.09(9) . .
O12 Mn3 O4 97.12(9) . .
O1 Mn3 O4 91.08(9) 2_666 .
O3 Mn3 O4 82.43(9) . .
O6 Mn3 O4 172.24(9) 2_666 .
O11 Mn3 Mn8 42.95(6) . .
O12 Mn3 Mn8 42.26(7) . .
O1 Mn3 Mn8 138.88(6) 2_666 .
O3 Mn3 Mn8 139.68(7) . .
O6 Mn3 Mn8 91.51(7) 2_666 .
O4 Mn3 Mn8 96.24(7) . .
O11 Mn3 Mn1 136.63(7) . 2_666
O12 Mn3 Mn1 91.57(7) . 2_666
O1 Mn3 Mn1 41.08(6) 2_666 2_666
O3 Mn3 Mn1 87.33(6) . 2_666
O6 Mn3 Mn1 42.28(6) 2_666 2_666
O4 Mn3 Mn1 132.13(7) . 2_666
Mn8 Mn3 Mn1 120.10(2) . 2_666
O11 Mn3 Mn2 137.65(7) . 2_666
O12 Mn3 Mn2 137.07(7) . 2_666
O1 Mn3 Mn2 40.35(6) 2_666 2_666
O3 Mn3 Mn2 41.03(6) . 2_666
O6 Mn3 Mn2 85.67(7) 2_666 2_666
O4 Mn3 Mn2 86.58(7) . 2_666
Mn8 Mn3 Mn2 177.14(2) . 2_666
Mn1 Mn3 Mn2 57.299(15) 2_666 2_666
O11 Mn3 Mn2 91.50(7) . .
O12 Mn3 Mn2 138.45(7) . .
O1 Mn3 Mn2 88.68(6) 2_666 .
O3 Mn3 Mn2 41.26(6) . .
O6 Mn3 Mn2 132.70(7) 2_666 .
O4 Mn3 Mn2 41.44(6) . .
Mn8 Mn3 Mn2 122.45(2) . .
Mn1 Mn3 Mn2 117.419(19) 2_666 .
Mn2 Mn3 Mn2 60.122(17) 2_666 .
Mn2 O3 Mn3 97.83(9) 2_666 .
Mn2 O3 Mn2 97.87(9) 2_666 .
Mn3 O3 Mn2 98.04(9) . .
O8 Mn4 O16 172.17(10) . .
O8 Mn4 O34 91.41(11) . .
O16 Mn4 O34 91.13(12) . .
O8 Mn4 O12 94.71(9) . 2_666
O16 Mn4 O12 92.43(10) . 2_666
O34 Mn4 O12 95.39(9) . 2_666
O8 Mn4 O17 90.11(10) . .
O16 Mn4 O17 82.57(11) . .
O34 Mn4 O17 88.05(11) . .
O12 Mn4 O17 173.99(11) 2_666 .
O8 Mn4 O39 93.42(11) . .
O16 Mn4 O39 83.40(13) . .
O34 Mn4 O39 172.75(12) . .
O12 Mn4 O39 89.61(10) 2_666 .
O17 Mn4 O39 86.53(13) . .
C5 O4 Mn3 119.51(19) . .
C5 O4 Mn2 119.81(19) . .
Mn3 O4 Mn2 97.19(9) . .
O9 Mn5 O8 82.86(9) . .
O9 Mn5 O20 176.95(12) . .
O8 Mn5 O20 97.58(10) . .
O9 Mn5 O21 93.41(10) . .
O8 Mn5 O21 175.18(10) . .
O20 Mn5 O21 85.98(11) . .
O9 Mn5 O41 92.87(10) . .
O8 Mn5 O41 91.98(10) . .
O20 Mn5 O41 90.12(12) . .
O21 Mn5 O41 91.26(11) . .
O9 Mn5 O35 85.57(10) . .
O8 Mn5 O35 86.44(10) . .
O20 Mn5 O35 91.45(12) . .
O21 Mn5 O35 90.23(11) . .
O41 Mn5 O35 177.91(9) . .
O9 Mn5 Mn1 41.01(7) . .
O8 Mn5 Mn1 42.96(7) . .
O20 Mn5 Mn1 138.74(8) . .
O21 Mn5 Mn1 132.76(7) . .
O41 Mn5 Mn1 100.76(7) . .
O35 Mn5 Mn1 77.15(7) . .
O4 C5 H5A 109.5 . .
O4 C5 H5B 109.5 . .
H5A C5 H5B 109.5 . .
O4 C5 H5C 109.5 . .
H5A C5 H5C 109.5 . .
H5B C5 H5C 109.5 . .
O9 Mn6 O25 177.18(10) . .
O9 Mn6 O10 98.60(9) . .
O25 Mn6 O10 80.09(9) . .
O9 Mn6 O24 91.09(10) . .
O25 Mn6 O24 90.16(10) . .
O10 Mn6 O24 170.17(10) . .
O9 Mn6 O44 94.77(10) . .
O25 Mn6 O44 87.74(10) . .
O10 Mn6 O44 90.25(11) . .
O24 Mn6 O44 90.60(12) . .
O9 Mn6 O45 87.40(10) . .
O25 Mn6 O45 90.05(11) . .
O10 Mn6 O45 87.39(10) . .
O24 Mn6 O45 91.41(11) . .
O44 Mn6 O45 177.02(10) . .
O9 Mn6 Mn7 138.02(7) . .
O25 Mn6 Mn7 40.59(7) . .
O10 Mn6 Mn7 39.50(6) . .
O24 Mn6 Mn7 130.72(8) . .
O44 Mn6 Mn7 89.08(8) . .
O45 Mn6 Mn7 87.93(7) . .
C7 O6 Mn3 119.48(19) . 2_666
C7 O6 Mn1 121.2(2) . .
Mn3 O6 Mn1 95.73(9) 2_666 .
O10 Mn7 O11 99.45(9) . .
O10 Mn7 O25 79.94(9) . .
O11 Mn7 O25 178.75(10) . .
O10 Mn7 O27 167.38(10) . .
O11 Mn7 O27 92.68(10) . .
O25 Mn7 O27 87.99(10) . .
O10 Mn7 O48 89.96(9) . .
O11 Mn7 O48 93.25(9) . .
O25 Mn7 O48 85.66(9) . .
O27 Mn7 O48 92.83(10) . .
O10 Mn7 O47 88.89(10) . .
O11 Mn7 O47 92.37(10) . .
O25 Mn7 O47 88.71(11) . .
O27 Mn7 O47 87.14(11) . .
O48 Mn7 O47 174.37(10) . .
O10 Mn7 Mn6 40.01(6) . .
O11 Mn7 Mn6 139.44(7) . .
O25 Mn7 Mn6 39.93(7) . .
O27 Mn7 Mn6 127.85(7) . .
O48 Mn7 Mn6 86.77(6) . .
O47 Mn7 Mn6 88.81(8) . .
O6 C7 H7A 109.5 . .
O6 C7 H7B 109.5 . .
H7A C7 H7B 109.5 . .
O6 C7 H7C 109.5 . .
H7A C7 H7C 109.5 . .
H7B C7 H7C 109.5 . .
O12 Mn8 O11 83.32(9) . .
O12 Mn8 O13 96.84(10) . 2_666
O11 Mn8 O13 178.59(10) . 2_666
O12 Mn8 O30 178.60(10) . .
O11 Mn8 O30 95.42(9) . .
O13 Mn8 O30 84.43(10) 2_666 .
O12 Mn8 O51 90.79(9) . .
O11 Mn8 O51 94.74(9) . .
O13 Mn8 O51 83.85(9) 2_666 .
O30 Mn8 O51 89.94(10) . .
O12 Mn8 O31 94.46(9) . 2_666
O11 Mn8 O31 93.26(9) . 2_666
O13 Mn8 O31 88.12(10) 2_666 2_666
O30 Mn8 O31 84.97(9) . 2_666
O51 Mn8 O31 170.89(9) . 2_666
O12 Mn8 Mn3 41.64(6) . .
O11 Mn8 Mn3 41.69(6) . .
O13 Mn8 Mn3 138.48(7) 2_666 .
O30 Mn8 Mn3 137.09(7) . .
O51 Mn8 Mn3 94.33(6) . .
O31 Mn8 Mn3 94.55(6) 2_666 .
Mn4 O8 Mn5 129.05(12) . .
Mn4 O8 Mn1 133.42(12) . .
Mn5 O8 Mn1 95.10(10) . .
Mn1 O9 Mn6 129.90(12) . .
Mn1 O9 Mn5 97.39(10) . .
Mn6 O9 Mn5 126.76(12) . .
Mn2 O10 Mn7 131.08(11) . .
Mn2 O10 Mn6 127.02(11) . .
Mn7 O10 Mn6 100.49(10) . .
Mn3 O11 Mn7 129.19(11) . .
Mn3 O11 Mn8 95.37(9) . .
Mn7 O11 Mn8 122.29(11) . .
Mn3 O12 Mn8 96.10(10) . .
Mn3 O12 Mn4 129.14(12) . 2_666
Mn8 O12 Mn4 118.65(11) . 2_666
C14 O13 Mn8 134.2(2) . 2_666
O16 C14 O13 125.5(3) . .
O16 C14 C15 117.1(3) . .
O13 C14 C15 117.4(3) . .
C14 C15 H15A 109.5 . .
C14 C15 H15B 109.5 . .
H15A C15 H15B 109.5 . .
C14 C15 H15C 109.5 . .
H15A C15 H15C 109.5 . .
H15B C15 H15C 109.5 . .
C14 O16 Mn4 132.8(2) . .
C18 O17 Mn4 133.4(2) . .
O17 C18 O20 125.2(3) . .
O17 C18 C19 119.8(3) . .
O20 C18 C19 114.9(3) . .
C18 C19 H19A 109.5 . .
C18 C19 H19B 109.5 . .
H19A C19 H19B 109.5 . .
C18 C19 H19C 109.5 . .
H19A C19 H19C 109.5 . .
H19B C19 H19C 109.5 . .
C18 O20 Mn5 133.2(2) . .
C22 O21 Mn5 133.2(2) . .
O24 C22 O21 125.7(3) . .
O24 C22 C23 117.2(3) . .
O21 C22 C23 117.1(3) . .
C22 C23 H23A 109.5 . .
C22 C23 H23B 109.5 . .
H23A C23 H23B 109.5 . .
C22 C23 H23C 109.5 . .
H23A C23 H23C 109.5 . .
H23B C23 H23C 109.5 . .
C22 O24 Mn6 132.9(2) . .
C260 O25 C261 47.6(5) . .
C260 O25 Mn6 124.3(3) . .
C261 O25 Mn6 127.5(4) . .
C260 O25 Mn7 128.0(3) . .
C261 O25 Mn7 125.2(4) . .
Mn6 O25 Mn7 99.48(10) . .
C28 O27 Mn7 132.4(2) . .
O30 C28 O27 124.8(3) . .
O30 C28 C29 118.7(3) . .
O27 C28 C29 116.4(3) . .
C28 C29 H29A 109.5 . .
C28 C29 H29B 109.5 . .
H29A C29 H29B 109.5 . .
C28 C29 H29C 109.5 . .
H29A C29 H29C 109.5 . .
H29B C29 H29C 109.5 . .
C28 O30 Mn8 133.2(2) . .
C32 O31 Mn8 129.3(2) . 2_666
O31 C32 O34 125.1(3) . .
O31 C32 C33 118.5(4) . .
O34 C32 C33 116.3(3) . .
C32 C33 H33A 109.5 . .
C32 C33 H33B 109.5 . .
H33A C33 H33B 109.5 . .
C32 C33 H33C 109.5 . .
H33A C33 H33C 109.5 . .
H33B C33 H33C 109.5 . .
C32 O34 Mn4 135.9(2) . .
C36 O35 Mn5 123.6(2) . .
O35 C36 O38 125.9(3) . .
O35 C36 C37 120.2(3) . .
O38 C36 C37 113.9(4) . .
C36 C37 H37A 109.5 . .
C36 C37 H37B 109.5 . .
H37A C37 H37B 109.5 . .
C36 C37 H37C 109.5 . .
H37A C37 H37C 109.5 . .
H37B C37 H37C 109.5 . .
C36 O38 Mn1 125.5(2) . .
C421 O39 C400 98.1(6) . .
C421 O39 Mn4 123.6(6) . .
C400 O39 Mn4 126.0(4) . .
C420 O41 C421 99.4(7) . .
C420 O41 Mn5 129.1(3) . .
C421 O41 Mn5 116.7(6) . .
C420 O44 C401 107.2(9) . .
C420 O44 Mn6 128.4(3) . .
C401 O44 Mn6 112.4(8) . .
C460 O45 Mn6 141.7(9) . .
C460 O45 H45 110(3) . .
Mn6 O45 H45 105(3) . .
C461 O47 Mn7 140.9(9) . .
C461 O47 H47A 89(4) . .
Mn7 O47 H47A 122(4) . .
C461 O47 H47B 76(4) . .
Mn7 O47 H47B 103(4) . .
H47A O47 H47B 119(6) . .
C49 O48 Mn7 132.2(2) . .
O48 C49 O51 125.0(3) . .
O48 C49 C50 118.2(3) . .
O51 C49 C50 116.8(3) . .
C49 C50 H49A 109.5 . .
C49 C50 H49B 109.5 . .
H49A C50 H49B 109.5 . .
C49 C50 H49C 109.5 . .
H49A C50 H49C 109.5 . .
H49B C50 H49C 109.5 . .
C49 O51 Mn8 129.2(2) . .
H52A O52 H52B 100(6) . .
O25 C260 H26A 109.5 . .
O25 C260 H26B 109.5 . .
O25 C260 H26C 109.5 . .
O25 C261 H26D 109.5 . .
O25 C261 H26E 109.5 . .
H26D C261 H26E 109.5 . .
O25 C261 H26F 109.5 . .
H26D C261 H26F 109.5 . .
H26E C261 H26F 109.5 . .
O39 C400 H40A 109.5 . .
O39 C400 H40B 109.5 . .
O39 C400 H40C 109.5 . .
O44 C401 H40D 109.5 . .
O44 C401 H40E 109.5 . .
H40D C401 H40E 109.5 . .
O44 C401 H40F 109.5 . .
H40D C401 H40F 109.5 . .
H40E C401 H40F 109.5 . .
O44 C420 O41 123.2(4) . .
O44 C420 C430 120.4(4) . .
O41 C420 C430 116.3(4) . .
O39 C421 O41 138.0(11) . .
O39 C421 C431 117.2(12) . .
O41 C421 C431 104.6(12) . .
C421 C431 H43D 109.5 . .
C421 C431 H43E 109.5 . .
H43D C431 H43E 109.5 . .
C421 C431 H43F 109.5 . .
H43D C431 H43F 109.5 . .
H43E C431 H43F 109.5 . .
O45 C460 H46A 109.5 . .
O45 C460 H46B 109.5 . .
H46A C460 H46B 109.5 . .
O45 C460 H46C 109.5 . .
H46A C460 H46C 109.5 . .
H46B C460 H46C 109.5 . .
O47 C461 H47A 37(2) . .
O47 C461 H46D 109.5 . .
H47A C461 H46D 135.4 . .
O47 C461 H46E 109.5 . .
H47A C461 H46E 110.3 . .
H46D C461 H46E 109.5 . .
O47 C461 H46F 109.5 . .
H47A C461 H46F 74.8 . .
H46D C461 H46F 109.5 . .
H46E C461 H46F 109.5 . .
O47 C461 H47B 38.6(14) . .
H47A C461 H47B 64(3) . .
H46D C461 H47B 109.9 . .
H46E C461 H47B 73.5 . .
H46F C461 H47B 136.5 . .

loop_
_geom_bond_atom_site_label_1
_geom_bond_atom_site_label_2
_geom_bond_distance
_geom_bond_site_symmetry_2
Mn1 O2 1.827(2) .
Mn1 O9 1.857(2) .
Mn1 O1 1.898(2) .
Mn1 O8 1.920(2) .
Mn1 O38 1.924(2) .
Mn1 O6 1.937(2) .
Mn1 Mn2 2.7593(6) .
Mn1 Mn5 2.8066(7) .
Mn1 Mn3 2.8644(6) 2_666
O1 Mn2 1.893(2) .
O1 Mn3 1.917(2) 2_666
Mn2 O2 1.835(2) .
Mn2 O10 1.896(2) .
Mn2 O3 1.916(2) 2_666
Mn2 O3 1.941(2) .
Mn2 O4 1.945(2) .
Mn2 Mn3 2.8906(6) 2_666
Mn2 Mn2 2.9082(9) 2_666
Mn2 Mn3 2.9149(6) .
Mn3 O11 1.860(2) .
Mn3 O12 1.861(2) .
Mn3 O1 1.917(2) 2_666
Mn3 O3 1.920(2) .
Mn3 O6 1.926(2) 2_666
Mn3 O4 1.942(2) .
Mn3 Mn8 2.7845(6) .
Mn3 Mn1 2.8644(6) 2_666
Mn3 Mn2 2.8906(6) 2_666
O3 Mn2 1.916(2) 2_666
Mn4 O8 1.863(2) .
Mn4 O16 1.948(3) .
Mn4 O34 2.029(3) .
Mn4 O12 2.049(2) 2_666
Mn4 O17 2.093(3) .
Mn4 O39 2.125(3) .
O4 C5 1.434(4) .
Mn5 O9 1.879(2) .
Mn5 O8 1.883(2) .
Mn5 O20 1.914(2) .
Mn5 O21 1.956(2) .
Mn5 O41 2.203(3) .
Mn5 O35 2.244(3) .
C5 H5A 0.9800 .
C5 H5B 0.9800 .
C5 H5C 0.9800 .
Mn6 O9 1.869(2) .
Mn6 O25 1.908(2) .
Mn6 O10 1.917(2) .
Mn6 O24 1.964(2) .
Mn6 O44 2.217(3) .
Mn6 O45 2.269(3) .
Mn6 Mn7 2.9321(6) .
O6 C7 1.435(4) .
O6 Mn3 1.926(2) 2_666
Mn7 O10 1.897(2) .
Mn7 O11 1.900(2) .
Mn7 O25 1.934(2) .
Mn7 O27 1.941(2) .
Mn7 O48 2.216(2) .
Mn7 O47 2.237(3) .
C7 H7A 0.9800 .
C7 H7B 0.9800 .
C7 H7C 0.9800 .
Mn8 O12 1.883(2) .
Mn8 O11 1.905(2) .
Mn8 O13 1.959(2) 2_666
Mn8 O30 1.974(2) .
Mn8 O51 2.169(2) .
Mn8 O31 2.191(2) 2_666
O12 Mn4 2.049(2) 2_666
O13 C14 1.261(4) .
O13 Mn8 1.959(2) 2_666
C14 O16 1.252(4) .
C14 C15 1.499(5) .
C15 H15A 0.9800 .
C15 H15B 0.9800 .
C15 H15C 0.9800 .
O17 C18 1.245(5) .
C18 O20 1.259(4) .
C18 C19 1.505(5) .
C19 H19A 0.9800 .
C19 H19B 0.9800 .
C19 H19C 0.9800 .
O21 C22 1.261(4) .
C22 O24 1.256(4) .
C22 C23 1.504(5) .
C23 H23A 0.9800 .
C23 H23B 0.9800 .
C23 H23C 0.9800 .
O25 C260 1.414(7) .
O25 C261 1.414(7) .
O27 C28 1.268(4) .
C28 O30 1.249(4) .
C28 C29 1.501(5) .
C29 H29A 0.9800 .
C29 H29B 0.9800 .
C29 H29C 0.9800 .
O31 C32 1.260(4) .
O31 Mn8 2.191(2) 2_666
C32 O34 1.267(4) .
C32 C33 1.496(5) .
C33 H33A 0.9800 .
C33 H33B 0.9800 .
C33 H33C 0.9800 .
O35 C36 1.244(5) .
C36 O38 1.285(4) .
C36 C37 1.520(5) .
C37 H37A 0.9800 .
C37 H37B 0.9800 .
C37 H37C 0.9800 .
O39 C421 1.296(16) .
O39 C400 1.537(9) .
O41 C420 1.339(5) .
O41 C421 1.413(14) .
O44 C420 1.279(5) .
O44 C401 1.633(19) .
O45 C460 1.20(2) .
O45 H45 0.872(19) .
O47 C461 1.275(18) .
O47 H47A 0.95(7) .
O47 H47B 0.87(2) .
O48 C49 1.255(4) .
C49 O51 1.259(4) .
C49 C50 1.511(5) .
C50 H49A 0.9800 .
C50 H49B 0.9800 .
C50 H49C 0.9800 .
O52 H52A 0.89(2) .
O52 H52B 0.90(2) .
C260 H26A 0.9800 .
C260 H26B 0.9800 .
C260 H26C 0.9800 .
C261 H26D 0.9800 .
C261 H26E 0.9800 .
C261 H26F 0.9800 .
C400 H40A 0.9800 .
C400 H40B 0.9800 .
C400 H40C 0.9800 .
C401 H40D 0.9800 .
C401 H40E 0.9800 .
C401 H40F 0.9800 .
C420 C430 1.510(7) .
C421 C431 1.55(2) .
C430 H43A 0.9800 .
C430 H43B 0.9800 .
C430 H43C 0.9800 .
C431 H43D 0.9800 .
C431 H43E 0.9800 .
C431 H43F 0.9800 .
C460 H46A 0.9800 .
C460 H46B 0.9800 .
C460 H46C 0.9800 .
C461 H47A 1.58(7) .
C461 H46D 0.9800 .
C461 H46E 0.9800 .
C461 H46F 0.9800 .
C461 H47B 1.36(6) .
O531 O531 1.510(15) 2

loop_
_geom_hbond_atom_site_label_D
_geom_hbond_atom_site_label_H
_geom_hbond_atom_site_label_A
_geom_hbond_distance_DH
_geom_hbond_distance_HA
_geom_hbond_distance_DA
_geom_hbond_angle_DHA
_geom_hbond_site_symmetry_A
O45 H45 O48 0.872(19) 1.90(3) 2.734(3) 159(5) .
O47 H47A O52 0.95(7) 1.81(7) 2.732(4) 163(6) .
O52 H52A O52 0.89(2) 1.96(4) 2.768(8) 150(6) 2_665
O52 H52B O31 0.90(2) 1.89(2) 2.781(4) 168(5) 1_554
O47 H47B O44 0.87(2) 2.01(3) 2.851(4) 160(6) .
